data_7014179
loop_
_publ_author_name
'Saha, Manas K.'
'Mukhopadhyay, Uday'
'Bernal, Ivan'

_publ_section_title
;
 Cleavage of the peptide bond of beta-alanyl-L-histidine (carnosine)
 induced by a Co(III)-amine complexes: reaction, structure and
 mechanism.
;
_journal_issue 9
_journal_name_full 'Dalton transactions (Cambridge, England : 2003)'
_journal_page_first 1466
_journal_page_last 1473
_journal_paper_doi 10.1039/b402571g
_journal_year 2004
_chemical_compound_source 'synthesis as described'
_chemical_formula_sum 'C9 H28 Cl2 Co N5 O8'
_chemical_formula_weight 464.19
_space_group_IT_number 14
_symmetry_cell_setting monoclinic
_symmetry_Int_Tables_number 14
_symmetry_space_group_name_Hall '-P 2ybc'
_symmetry_space_group_name_H-M 'P 1 21/c 1'
_atom_sites_solution_hydrogens geom
_atom_sites_solution_primary direct
_atom_sites_solution_secondary difmap
_audit_creation_date 2003-04-16T11:45:33-00:00
_audit_creation_method 'WinGX routine CIF_UPDATE'
_cell_angle_alpha 90
_cell_angle_beta 102.50(3)
_cell_angle_gamma 90
_cell_formula_units_Z 4
_cell_length_a 9.103(5)
_cell_length_b 13.651(2)
_cell_length_c 15.199(4)
_cell_measurement_reflns_used 0
_cell_measurement_temperature 293(2)
_cell_measurement_theta_max 0
_cell_measurement_theta_min 0
_cell_measurement_wavelength 0.71073
_cell_volume 1843.9(12)
_computing_cell_refinement 'CAD4 Express (Enraf Nonius, 1994)'
_computing_data_collection 'CAD4 Express (Enraf Nonius, 1994)'
_computing_data_reduction 'XCAD4 (Harms & Wocadlo, 1995)'
_computing_molecular_graphics 'Ortep-3 for Windows (Farrugia, 1997)'
_computing_publication_material 'WinGX publication routines (Farrugia, 1999)'
_computing_structure_refinement 'SHELXL-97 (Sheldrick, 1997)'
_computing_structure_solution 'SHELXS-97 (Sheldrick, 1997)'
_diffrn_ambient_temperature 293(2)
_diffrn_measured_fraction_theta_full 0.79
_diffrn_measured_fraction_theta_max 0.79
_diffrn_radiation_monochromator graphite
_diffrn_radiation_probe x-ray
_diffrn_radiation_type MoK\a
_diffrn_radiation_wavelength 0.71073
_diffrn_reflns_av_R_equivalents 0.1082
_diffrn_reflns_av_unetI/netI 0.1245
_diffrn_reflns_limit_h_max 11
_diffrn_reflns_limit_h_min 0
_diffrn_reflns_limit_k_max 18
_diffrn_reflns_limit_k_min 0
_diffrn_reflns_limit_l_max 20
_diffrn_reflns_limit_l_min -20
_diffrn_reflns_number 4374
_diffrn_reflns_theta_full 29.08
_diffrn_reflns_theta_max 29.08
_diffrn_reflns_theta_min 2.03
_exptl_absorpt_coefficient_mu 1.268
_exptl_absorpt_correction_type none
_exptl_crystal_colour orange
_exptl_crystal_density_diffrn 1.672
_exptl_crystal_density_method 'not measured'
_exptl_crystal_description prism
_exptl_crystal_F_000 968
_exptl_crystal_size_max 0.4
_exptl_crystal_size_mid 0.3
_exptl_crystal_size_min 0.2
_refine_diff_density_max 0.648
_refine_diff_density_min -0.589
_refine_diff_density_rms 0.12
_refine_ls_extinction_coef 0.0002(9)
_refine_ls_extinction_expression Fc^*^=kFc[1+0.001xFc^2^\l^3^/sin(2\q)]^-1/4^
_refine_ls_extinction_method SHELXL
_refine_ls_goodness_of_fit_ref 1.023
_refine_ls_hydrogen_treatment mixed
_refine_ls_matrix_type full
_refine_ls_number_parameters 227
_refine_ls_number_reflns 3905
_refine_ls_number_restraints 1
_refine_ls_restrained_S_all 1.025
_refine_ls_R_factor_all 0.1625
_refine_ls_R_factor_gt 0.0656
_refine_ls_shift/su_max 0
_refine_ls_shift/su_mean 0
_refine_ls_structure_factor_coef Fsqd
_refine_ls_weighting_details 'calc w=1/[\s^2^(Fo^2^)+(0.0930P)^2^+0.0000P] where P=(Fo^2^+2Fc^2^)/3'
_refine_ls_weighting_scheme calc
_refine_ls_wR_factor_gt 0.1545
_refine_ls_wR_factor_ref 0.1911
_reflns_number_gt 2058
_reflns_number_total 3905
_reflns_threshold_expression >2sigma(I)
_cod_data_source_file b402571g.txt
_cod_data_source_block betaala1
_cod_original_sg_symbol_H-M 'P 21/c'
_cod_database_code 7014179

loop_
_symmetry_equiv_pos_as_xyz
'x, y, z'
'-x, y+1/2, -z+1/2'
'-x, -y, -z'
'x, -y-1/2, z-1/2'

loop_
_atom_site_label
_atom_site_type_symbol
_atom_site_fract_x
_atom_site_fract_y
_atom_site_fract_z
_atom_site_U_iso_or_equiv
_atom_site_adp_type
_atom_site_occupancy
_atom_site_symmetry_multiplicity
_atom_site_calc_flag
_atom_site_refinement_flags
_atom_site_disorder_assembly
_atom_site_disorder_group
C1 C 0.4384(7) 0.4654(5) 0.7102(5) 0.0395(17) Uani 1 1 d . . .
H1 H 0.5378 0.4494 0.7452 0.047 Uiso 1 1 calc R . .
H2 H 0.4467 0.4784 0.6488 0.047 Uiso 1 1 calc R . .
C2 C 0.3797(7) 0.5559(4) 0.7492(5) 0.0393(17) Uani 1 1 d . . .
H3 H 0.4612 0.6017 0.7701 0.047 Uiso 1 1 calc R . .
H4 H 0.3041 0.588 0.7036 0.047 Uiso 1 1 calc R . .
C3 C 0.4240(7) 0.2892(5) 0.7424(4) 0.0372(16) Uani 1 1 d . . .
H7 H 0.5072 0.2837 0.7122 0.045 Uiso 1 1 calc R . .
H8 H 0.3618 0.2311 0.7291 0.045 Uiso 1 1 calc R . .
C4 C 0.4818(7) 0.2995(5) 0.8426(4) 0.0370(16) Uani 1 1 d . . .
H9 H 0.5248 0.238 0.8679 0.044 Uiso 1 1 calc R . .
H10 H 0.5594 0.3494 0.855 0.044 Uiso 1 1 calc R . .
C5 C 0.2293(7) 0.3656(5) 0.6221(4) 0.0422(17) Uani 1 1 d . . .
H13 H 0.1795 0.3025 0.6201 0.051 Uiso 1 1 calc R . .
H14 H 0.2854 0.3673 0.5747 0.051 Uiso 1 1 calc R . .
C6 C 0.1147(7) 0.4464(5) 0.6085(5) 0.0457(18) Uani 1 1 d . . .
H15 H 0.1586 0.5064 0.5914 0.055 Uiso 1 1 calc R . .
H16 H 0.0295 0.429 0.5608 0.055 Uiso 1 1 calc R . .
C7 C 0.0072(8) 0.3498(5) 0.9189(5) 0.0481(19) Uani 1 1 d . . .
H21 H -0.0513 0.3751 0.9601 0.058 Uiso 1 1 calc R . .
H22 H 0.0814 0.3047 0.9518 0.058 Uiso 1 1 calc R . .
C8 C -0.0960(7) 0.2960(6) 0.8418(5) 0.0467(19) Uani 1 1 d . . .
H23 H -0.1543 0.2483 0.8669 0.056 Uiso 1 1 calc R . .
H24 H -0.1659 0.3428 0.8074 0.056 Uiso 1 1 calc R . .
C9 C -0.0144(8) 0.2440(4) 0.7784(5) 0.0390(17) Uani 1 1 d . . .
N1 N 0.3333(5) 0.3795(3) 0.7115(3) 0.0286(12) Uani 1 1 d . . .
N2 N 0.3137(6) 0.5247(4) 0.8250(4) 0.0362(13) Uani 1 1 d . . .
H5 H 0.2503 0.5713 0.8364 0.043 Uiso 1 1 calc R . .
H6 H 0.3872 0.5171 0.8746 0.043 Uiso 1 1 calc R . .
N3 N 0.3544(5) 0.3272(4) 0.8832(3) 0.0339(13) Uani 1 1 d . . .
H11 H 0.3882 0.3636 0.9329 0.041 Uiso 1 1 calc R . .
H12 H 0.3112 0.2729 0.8997 0.041 Uiso 1 1 calc R . .
N4 N 0.0649(6) 0.4612(4) 0.6938(3) 0.0355(13) Uani 1 1 d . . .
H17 H -0.0269 0.4344 0.689 0.043 Uiso 1 1 calc R . .
H18 H 0.0572 0.5258 0.7037 0.043 Uiso 1 1 calc R . .
N5 N 0.0843(6) 0.4318(4) 0.8835(4) 0.0381(14) Uani 1 1 d . . .
H19 H 0.144 0.4618 0.9308 0.046 Uiso 1 1 calc R . .
H20 H 0.0137 0.4754 0.858 0.046 Uiso 1 1 calc R . .
O1 O 0.1065(4) 0.2799(3) 0.7626(3) 0.0322(10) Uani 1 1 d . . .
O2 O -0.0653(5) 0.1652(3) 0.7442(4) 0.0513(14) Uani 1 1 d . . .
O3 O -0.4072(10) 0.2592(6) 0.5576(5) 0.130(4) Uani 1 1 d . . .
O4 O -0.3811(15) 0.4075(8) 0.4992(7) 0.198(6) Uani 1 1 d . . .
O5 O -0.2510(6) 0.3751(4) 0.6402(4) 0.0666(17) Uani 1 1 d . . .
O6 O -0.1909(11) 0.3091(10) 0.5163(8) 0.212(7) Uani 1 1 d . . .
O7 O 0.1722(6) 0.0597(4) 0.7073(4) 0.0580(14) Uani 1 1 d . . .
O8 O 0.2692(7) 0.1132(4) 0.8968(4) 0.078(2) Uani 1 1 d . . .
Cl1 Cl -0.3056(2) 0.33354(17) 0.55388(14) 0.0606(6) Uani 1 1 d . . .
Cl2 Cl 0.3391(2) 0.47330(17) 1.05783(13) 0.0586(6) Uani 1 1 d . . .
Co Co 0.20547(9) 0.40214(6) 0.79680(6) 0.0278(3) Uani 1 1 d . . .

loop_
_atom_site_aniso_label
_atom_site_aniso_U_11
_atom_site_aniso_U_22
_atom_site_aniso_U_33
_atom_site_aniso_U_23
_atom_site_aniso_U_13
_atom_site_aniso_U_12
C1 0.031(3) 0.036(4) 0.053(4) 0.000(3) 0.011(3) -0.006(3)
C2 0.035(3) 0.024(3) 0.059(5) 0.002(3) 0.010(3) -0.005(3)
C3 0.037(3) 0.035(4) 0.044(4) -0.001(3) 0.019(3) 0.011(3)
C4 0.032(3) 0.037(4) 0.041(4) 0.003(3) 0.005(3) 0.009(3)
C5 0.042(4) 0.056(4) 0.027(3) 0.006(3) 0.004(3) -0.005(3)
C6 0.045(4) 0.052(4) 0.036(4) 0.006(4) -0.001(3) 0.002(4)
C7 0.049(4) 0.055(5) 0.043(4) 0.001(4) 0.015(3) 0.000(4)
C8 0.037(4) 0.051(4) 0.055(5) -0.006(4) 0.017(3) -0.019(3)
C9 0.046(4) 0.023(3) 0.046(4) 0.002(3) 0.007(3) -0.001(3)
N1 0.029(3) 0.028(3) 0.030(3) 0.006(2) 0.011(2) -0.005(2)
N2 0.032(3) 0.030(3) 0.046(3) -0.007(3) 0.007(3) 0.001(2)
N3 0.038(3) 0.033(3) 0.028(3) 0.002(2) 0.003(2) 0.005(2)
N4 0.034(3) 0.032(3) 0.036(3) 0.004(3) -0.002(2) 0.001(2)
N5 0.038(3) 0.036(3) 0.037(3) -0.008(3) 0.001(3) 0.006(2)
O1 0.029(2) 0.026(2) 0.044(3) -0.004(2) 0.0130(19) -0.0071(18)
O2 0.047(3) 0.035(3) 0.069(4) -0.007(3) 0.008(3) -0.010(2)
O3 0.169(8) 0.158(8) 0.069(4) -0.032(5) 0.041(5) -0.127(7)
O4 0.253(12) 0.163(9) 0.121(8) 0.047(7) -0.086(9) -0.066(9)
O5 0.061(3) 0.083(4) 0.052(3) -0.022(3) 0.004(3) -0.013(3)
O6 0.155(9) 0.298(16) 0.228(12) -0.188(12) 0.139(9) -0.105(10)
O7 0.062(3) 0.053(3) 0.063(4) 0.000(3) 0.024(3) -0.006(3)
O8 0.103(5) 0.054(4) 0.068(4) 0.003(3) 0.002(4) 0.005(3)
Cl1 0.0582(12) 0.0812(15) 0.0429(11) -0.0128(11) 0.0118(10) -0.0238(11)
Cl2 0.0462(10) 0.0834(15) 0.0452(11) -0.0163(11) 0.0081(9) -0.0094(10)
Co 0.0267(4) 0.0245(4) 0.0315(4) -0.0007(4) 0.0049(3) 0.0002(4)

loop_
_atom_type_symbol
_atom_type_description
_atom_type_scat_dispersion_real
_atom_type_scat_dispersion_imag
_atom_type_scat_source
C C 0.0033 0.0016 'International Tables Vol C Tables 4.2.6.8 and 6.1.1.4'
H H 0 0 'International Tables Vol C Tables 4.2.6.8 and 6.1.1.4'
N N 0.0061 0.0033 'International Tables Vol C Tables 4.2.6.8 and 6.1.1.4'
O O 0.0106 0.006 'International Tables Vol C Tables 4.2.6.8 and 6.1.1.4'
Cl Cl 0.1484 0.1585 'International Tables Vol C Tables 4.2.6.8 and 6.1.1.4'
Co Co 0.3494 0.9721 'International Tables Vol C Tables 4.2.6.8 and 6.1.1.4'

loop_
_geom_angle_atom_site_label_1
_geom_angle_atom_site_label_2
_geom_angle_atom_site_label_3
_geom_angle
_geom_angle_site_symmetry_1
_geom_angle_site_symmetry_3
_geom_angle_publ_flag
C2 C1 N1 110.4(5) . . ?
N2 C2 C1 108.0(5) . . ?
N1 C3 C4 106.7(5) . . ?
N3 C4 C3 108.2(5) . . ?
N1 C5 C6 108.5(6) . . ?
N4 C6 C5 108.4(5) . . ?
N5 C7 C8 110.3(6) . . ?
C9 C8 C7 114.2(6) . . ?
O2 C9 O1 120.9(7) . . ?
O2 C9 C8 118.9(7) . . ?
O1 C9 C8 120.1(6) . . ?
C5 N1 C3 112.2(5) . . ?
C5 N1 C1 111.4(5) . . ?
C3 N1 C1 109.5(5) . . ?
C5 N1 Co 105.9(4) . . ?
C3 N1 Co 106.9(4) . . ?
C1 N1 Co 110.8(4) . . ?
C2 N2 Co 110.5(4) . . ?
C4 N3 Co 110.2(4) . . ?
C6 N4 Co 111.8(4) . . ?
C7 N5 Co 118.2(4) . . ?
C9 O1 Co 131.2(4) . . ?
O6 Cl1 O3 115.2(7) . . ?
O6 Cl1 O4 104.8(9) . . ?
O3 Cl1 O4 108.0(6) . . ?
O6 Cl1 O5 110.2(5) . . ?
O3 Cl1 O5 111.1(4) . . ?
O4 Cl1 O5 107.0(5) . . ?
O1 Co N5 93.7(2) . . ?
O1 Co N2 176.0(2) . . ?
N5 Co N2 90.4(2) . . ?
O1 Co N1 89.66(19) . . ?
N5 Co N1 176.7(2) . . ?
N2 Co N1 86.3(2) . . ?
O1 Co N3 86.8(2) . . ?
N5 Co N3 93.8(2) . . ?
N2 Co N3 93.3(2) . . ?
N1 Co N3 86.4(2) . . ?
O1 Co N4 87.4(2) . . ?
N5 Co N4 95.0(2) . . ?
N2 Co N4 91.9(2) . . ?
N1 Co N4 85.1(2) . . ?
N3 Co N4 169.7(2) . . ?

loop_
_geom_bond_atom_site_label_1
_geom_bond_atom_site_label_2
_geom_bond_distance
_geom_bond_site_symmetry_2
_geom_bond_publ_flag
C1 C2 1.516(9) . ?
C1 N1 1.517(7) . ?
C2 N2 1.471(9) . ?
C3 N1 1.501(7) . ?
C3 C4 1.506(9) . ?
C4 N3 1.476(8) . ?
C5 N1 1.490(7) . ?
C5 C6 1.502(9) . ?
C6 N4 1.477(9) . ?
C7 N5 1.482(9) . ?
C7 C8 1.523(9) . ?
C8 C9 1.515(10) . ?
C9 O2 1.239(7) . ?
C9 O1 1.274(8) . ?
N1 Co 1.945(5) . ?
N2 Co 1.942(5) . ?
N3 Co 1.959(5) . ?
N4 Co 1.968(5) . ?
N5 Co 1.935(6) . ?
O1 Co 1.915(4) . ?
O3 Cl1 1.382(6) . ?
O4 Cl1 1.391(10) . ?
O5 Cl1 1.417(5) . ?
O6 Cl1 1.336(9) . ?

loop_
_geom_torsion_atom_site_label_1
_geom_torsion_atom_site_label_2
_geom_torsion_atom_site_label_3
_geom_torsion_atom_site_label_4
_geom_torsion
_geom_torsion_site_symmetry_1
_geom_torsion_site_symmetry_2
_geom_torsion_site_symmetry_3
_geom_torsion_site_symmetry_4
_geom_torsion_publ_flag
N1 C1 C2 N2 37.6(7) . . . . ?
N1 C3 C4 N3 48.8(7) . . . . ?
N1 C5 C6 N4 -42.6(7) . . . . ?
N5 C7 C8 C9 65.5(8) . . . . ?
C7 C8 C9 O2 145.2(6) . . . . ?
C7 C8 C9 O1 -33.1(10) . . . . ?
C6 C5 N1 C3 164.3(5) . . . . ?
C6 C5 N1 C1 -72.6(7) . . . . ?
C6 C5 N1 Co 48.0(6) . . . . ?
C4 C3 N1 C5 -161.1(5) . . . . ?
C4 C3 N1 C1 74.7(6) . . . . ?
C4 C3 N1 Co -45.4(6) . . . . ?
C2 C1 N1 C5 98.3(6) . . . . ?
C2 C1 N1 C3 -137.1(5) . . . . ?
C2 C1 N1 Co -19.4(6) . . . . ?
C1 C2 N2 Co -39.1(5) . . . . ?
C3 C4 N3 Co -29.3(6) . . . . ?
C5 C6 N4 Co 17.3(6) . . . . ?
C8 C7 N5 Co -57.7(7) . . . . ?
O2 C9 O1 Co 174.8(4) . . . . ?
C8 C9 O1 Co -6.9(9) . . . . ?
C9 O1 Co N5 12.7(6) . . . . ?
C9 O1 Co N2 -163(3) . . . . ?
C9 O1 Co N1 -167.3(6) . . . . ?
C9 O1 Co N3 106.3(6) . . . . ?
C9 O1 Co N4 -82.2(6) . . . . ?
C7 N5 Co O1 20.8(4) . . . . ?
C7 N5 Co N2 -159.5(4) . . . . ?
C7 N5 Co N1 -159(3) . . . . ?
C7 N5 Co N3 -66.2(4) . . . . ?
C7 N5 Co N4 108.5(4) . . . . ?
C2 N2 Co O1 19(3) . . . . ?
C2 N2 Co N5 -156.5(4) . . . . ?
C2 N2 Co N1 23.5(4) . . . . ?
C2 N2 Co N3 109.7(4) . . . . ?
C2 N2 Co N4 -61.5(4) . . . . ?
C5 N1 Co O1 56.9(4) . . . . ?
C3 N1 Co O1 -63.0(4) . . . . ?
C1 N1 Co O1 177.8(4) . . . . ?
C5 N1 Co N5 -123(3) . . . . ?
C3 N1 Co N5 117(4) . . . . ?
C1 N1 Co N5 -2(4) . . . . ?
C5 N1 Co N2 -122.8(4) . . . . ?
C3 N1 Co N2 117.3(4) . . . . ?
C1 N1 Co N2 -1.9(4) . . . . ?
C5 N1 Co N3 143.7(4) . . . . ?
C3 N1 Co N3 23.8(4) . . . . ?
C1 N1 Co N3 -95.4(4) . . . . ?
C5 N1 Co N4 -30.5(4) . . . . ?
C3 N1 Co N4 -150.4(4) . . . . ?
C1 N1 Co N4 90.4(4) . . . . ?
C4 N3 Co O1 92.9(4) . . . . ?
C4 N3 Co N5 -173.6(4) . . . . ?
C4 N3 Co N2 -83.1(4) . . . . ?
C4 N3 Co N1 3.0(4) . . . . ?
C4 N3 Co N4 37.3(14) . . . . ?
C6 N4 Co O1 -82.3(4) . . . . ?
C6 N4 Co N5 -175.7(4) . . . . ?
C6 N4 Co N2 93.8(4) . . . . ?
C6 N4 Co N1 7.6(4) . . . . ?
C6 N4 Co N3 -26.7(15) . . . . ?
